data_4076396
loop_
_publ_author_name
'Otero, Antonio'
'Lara-S\'anchez, Agust\'in'
'N\'ajera, Carmen'
'Fern\'andez-Baeza, Juan'
'M\'arquez-Segovia, Isabel'
'Castro-Osma, Jos\'e Antonio'
'Mart\'inez, Javier'
'S\'anchez-Barba, Luis F.'
'Rodr\'iguez, Ana M.'

_publ_section_title
;
 New Highly Active Heteroscorpionate-Containing Lutetium Catalysts for the
 Hydroamination of Aminoalkenes: Isolation and Structural Characterization
 of a Dipyrrolidinide--Lutetium Complex
;
_journal_issue 6
_journal_name_full Organometallics
_journal_page_first 2244
_journal_paper_doi 10.1021/om2011672
_journal_volume 31
_journal_year 2012
_chemical_formula_moiety 'C55 H65 N6 Lu, 2.5(C7 H8)'
_chemical_formula_sum 'C72.5 H85 Lu N6'
_chemical_formula_weight 1215.44
_chemical_name_systematic
;
 ?
;
_space_group_IT_number 14
_symmetry_cell_setting monoclinic
_symmetry_space_group_name_Hall '-P 2yn'
_symmetry_space_group_name_H-M 'P 1 21/n 1'
_atom_sites_solution_hydrogens geom
_atom_sites_solution_primary direct
_atom_sites_solution_secondary difmap
_audit_creation_method SHELXL-97
_cell_angle_alpha 90.00
_cell_angle_beta 94.575(7)
_cell_angle_gamma 90.00
_cell_formula_units_Z 4
_cell_length_a 15.199(2)
_cell_length_b 25.257(3)
_cell_length_c 15.9042(19)
_cell_measurement_reflns_used 1712
_cell_measurement_temperature 230(2)
_cell_measurement_theta_max 16.309
_cell_measurement_theta_min 2.405
_cell_volume 6085.9(13)
_computing_cell_refinement 'Bruker SMART'
_computing_data_collection 'Bruker SMART'
_computing_data_reduction 'Bruker SAINT, SADABS, XPREP'
_computing_molecular_graphics 'Bruker SHELXTL'
_computing_publication_material 'Bruker SHELXTL'
_computing_structure_refinement 'SHELXL-97 (Sheldrick, 1997)'
_computing_structure_solution 'SHELXS-97 (Sheldrick, 1990)'
_diffrn_ambient_temperature 230(2)
_diffrn_measured_fraction_theta_full 0.983
_diffrn_measured_fraction_theta_max 0.983
_diffrn_measurement_device_type 'CCD area detector'
_diffrn_measurement_method 'omega and phi scans'
_diffrn_radiation_monochromator graphite
_diffrn_radiation_source 'fine-focus sealed tube'
_diffrn_radiation_type MoK\a
_diffrn_radiation_wavelength 0.71073
_diffrn_reflns_av_R_equivalents 0.1400
_diffrn_reflns_av_sigmaI/netI 0.2422
_diffrn_reflns_limit_h_max 17
_diffrn_reflns_limit_h_min -18
_diffrn_reflns_limit_k_max 28
_diffrn_reflns_limit_k_min -30
_diffrn_reflns_limit_l_max 16
_diffrn_reflns_limit_l_min -18
_diffrn_reflns_number 49098
_diffrn_reflns_theta_full 25.00
_diffrn_reflns_theta_max 25.00
_diffrn_reflns_theta_min 1.96
_exptl_absorpt_coefficient_mu 1.670
_exptl_absorpt_correction_T_max 0.7449
_exptl_absorpt_correction_T_min 0.6678
_exptl_absorpt_correction_type multi-scan
_exptl_absorpt_process_details SADABS
_exptl_crystal_colour colorless
_exptl_crystal_density_diffrn 1.326
_exptl_crystal_density_method 'not measured'
_exptl_crystal_description block
_exptl_crystal_F_000 2532
_exptl_crystal_size_max 0.19
_exptl_crystal_size_mid 0.18
_exptl_crystal_size_min 0.09
_refine_diff_density_max 0.762
_refine_diff_density_min -0.703
_refine_diff_density_rms 0.088
_refine_ls_extinction_method none
_refine_ls_goodness_of_fit_ref 0.859
_refine_ls_hydrogen_treatment constr
_refine_ls_matrix_type full
_refine_ls_number_parameters 568
_refine_ls_number_reflns 10525
_refine_ls_number_restraints 0
_refine_ls_restrained_S_all 0.859
_refine_ls_R_factor_all 0.1170
_refine_ls_R_factor_gt 0.0457
_refine_ls_shift/su_max 0.001
_refine_ls_shift/su_mean 0.000
_refine_ls_structure_factor_coef Fsqd
_refine_ls_weighting_details 'calc w=1/[\s^2^(Fo^2^)+(0.1764P)^2^+0.0000P] where P=(Fo^2^+2Fc^2^)/3'
_refine_ls_weighting_scheme calc
_refine_ls_wR_factor_gt 0.1228
_refine_ls_wR_factor_ref 0.1560
_reflns_number_gt 5753
_reflns_number_total 10525
_reflns_threshold_expression >2sigma(I)
_cod_data_source_file om2011672_si_002.cif
_cod_data_source_block 13
_cod_original_cell_volume 6086.1(13)
_cod_original_sg_symbol_H-M P21/n
_cod_database_code 4076396

loop_
_symmetry_equiv_pos_as_xyz
'x, y, z'
'-x+1/2, y+1/2, -z+1/2'
'-x, -y, -z'
'x-1/2, -y-1/2, z-1/2'

loop_
_atom_site_label
_atom_site_type_symbol
_atom_site_fract_x
_atom_site_fract_y
_atom_site_fract_z
_atom_site_U_iso_or_equiv
_atom_site_adp_type
_atom_site_occupancy
_atom_site_symmetry_multiplicity
_atom_site_calc_flag
_atom_site_refinement_flags
Lu1 Lu 0.64051(3) 0.171195(16) 0.08096(3) 0.04037(17) Uani 1 1 d .
N1 N 0.7044(5) 0.2527(3) 0.0227(5) 0.048(2) Uani 1 1 d .
N2 N 0.7768(5) 0.2505(3) -0.0253(5) 0.047(2) Uani 1 1 d .
N3 N 0.8166(5) 0.1808(3) 0.1199(5) 0.046(2) Uani 1 1 d .
N4 N 0.8682(5) 0.1902(3) 0.0549(5) 0.051(2) Uani 1 1 d .
N5 N 0.6219(5) 0.1477(3) 0.2094(4) 0.043(2) Uani 1 1 d .
N6 N 0.5098(5) 0.2054(3) 0.0471(5) 0.042(2) Uani 1 1 d .
C1 C 0.7948(7) 0.2981(4) -0.0552(7) 0.057(3) Uani 1 1 d .
C2 C 0.7369(8) 0.3335(4) -0.0272(7) 0.067(3) Uani 1 1 d .
H2 H 0.7347 0.3698 -0.0369 0.080 Uiso 1 1 calc R
C3 C 0.6801(6) 0.3027(4) 0.0206(6) 0.051(3) Uani 1 1 d .
C4 C 0.8737(7) 0.3076(5) -0.1061(8) 0.084(4) Uani 1 1 d .
H4A H 0.9271 0.3034 -0.0703 0.126 Uiso 1 1 calc R
H4B H 0.8709 0.3429 -0.1287 0.126 Uiso 1 1 calc R
H4C H 0.8728 0.2825 -0.1515 0.126 Uiso 1 1 calc R
C5 C 0.6106(7) 0.3236(4) 0.0696(7) 0.073(4) Uani 1 1 d .
H5A H 0.5621 0.2992 0.0674 0.110 Uiso 1 1 calc R
H5B H 0.5906 0.3570 0.0464 0.110 Uiso 1 1 calc R
H5C H 0.6334 0.3284 0.1271 0.110 Uiso 1 1 calc R
C6 C 0.9535(7) 0.1952(4) 0.0847(8) 0.064(3) Uani 1 1 d .
C7 C 0.9564(7) 0.1874(5) 0.1697(8) 0.077(4) Uani 1 1 d .
H7 H 1.0065 0.1880 0.2074 0.092 Uiso 1 1 calc R
C8 C 0.8701(6) 0.1785(4) 0.1890(6) 0.051(3) Uani 1 1 d .
C9 C 1.0299(7) 0.2093(5) 0.0319(7) 0.088(4) Uani 1 1 d .
H9A H 1.0838 0.2106 0.0677 0.132 Uiso 1 1 calc R
H9B H 1.0190 0.2432 0.0058 0.132 Uiso 1 1 calc R
H9C H 1.0348 0.1829 -0.0109 0.132 Uiso 1 1 calc R
C10 C 0.8374(7) 0.1694(5) 0.2720(6) 0.076(3) Uani 1 1 d .
H10A H 0.7743 0.1731 0.2680 0.113 Uiso 1 1 calc R
H10B H 0.8633 0.1948 0.3115 0.113 Uiso 1 1 calc R
H10C H 0.8531 0.1343 0.2909 0.113 Uiso 1 1 calc R
C11 C 0.8308(6) 0.2021(4) -0.0304(6) 0.049(3) Uani 1 1 d .
H11 H 0.8813 0.2130 -0.0609 0.059 Uiso 1 1 calc R
C12 C 0.7862(6) 0.1579(4) -0.0845(6) 0.051(3) Uani 1 1 d .
H12 H 0.7519 0.1767 -0.1300 0.061 Uiso 1 1 calc R
C13 C 0.8504(7) 0.1230(5) -0.1305(7) 0.068(3) Uani 1 1 d .
C14 C 0.9117(7) 0.0893(5) -0.0707(7) 0.083(4) Uani 1 1 d .
H14A H 0.9541 0.1118 -0.0403 0.124 Uiso 1 1 calc R
H14B H 0.9420 0.0639 -0.1029 0.124 Uiso 1 1 calc R
H14C H 0.8775 0.0711 -0.0316 0.124 Uiso 1 1 calc R
C15 C 0.9027(9) 0.1580(5) -0.1898(8) 0.107(5) Uani 1 1 d .
H15A H 0.8645 0.1849 -0.2150 0.161 Uiso 1 1 calc R
H15B H 0.9242 0.1364 -0.2334 0.161 Uiso 1 1 calc R
H15C H 0.9516 0.1743 -0.1578 0.161 Uiso 1 1 calc R
C16 C 0.7929(8) 0.0837(5) -0.1890(7) 0.083(4) Uani 1 1 d .
H16A H 0.8307 0.0580 -0.2123 0.124 Uiso 1 1 calc R
H16B H 0.7618 0.1032 -0.2339 0.124 Uiso 1 1 calc R
H16C H 0.7513 0.0660 -0.1564 0.124 Uiso 1 1 calc R
C17 C 0.7178(6) 0.1268(4) -0.0406(6) 0.043(2) Uani 1 1 d .
C18 C 0.7313(7) 0.0908(4) 0.0298(6) 0.054(3) Uani 1 1 d .
H18 H 0.7845 0.0828 0.0601 0.065 Uiso 1 1 calc R
C19 C 0.6463(8) 0.0702(4) 0.0435(7) 0.063(3) Uani 1 1 d .
H19 H 0.6354 0.0467 0.0865 0.076 Uiso 1 1 calc R
C20 C 0.5816(8) 0.0896(4) -0.0157(7) 0.064(3) Uani 1 1 d .
H20 H 0.5217 0.0817 -0.0212 0.077 Uiso 1 1 calc R
C21 C 0.6297(7) 0.1245(4) -0.0659(6) 0.059(3) Uani 1 1 d .
H21 H 0.6037 0.1438 -0.1112 0.071 Uiso 1 1 calc R
C22 C 0.6421(7) 0.0956(4) 0.2474(6) 0.051(3) Uani 1 1 d .
H22A H 0.7046 0.0882 0.2460 0.061 Uiso 1 1 calc R
H22B H 0.6094 0.0684 0.2152 0.061 Uiso 1 1 calc R
C23 C 0.6174(6) 0.0946(4) 0.3382(6) 0.046(3) Uani 1 1 d .
C24 C 0.6231(7) 0.1535(4) 0.3592(6) 0.055(3) Uani 1 1 d .
H24A H 0.5861 0.1622 0.4042 0.066 Uiso 1 1 calc R
H24B H 0.6834 0.1638 0.3762 0.066 Uiso 1 1 calc R
C25 C 0.5910(8) 0.1797(4) 0.2800(6) 0.059(3) Uani 1 1 d .
H25 H 0.5264 0.1779 0.2758 0.071 Uiso 1 1 calc R
C26 C 0.6169(7) 0.2384(4) 0.2738(7) 0.072(3) Uani 1 1 d .
H26A H 0.5852 0.2588 0.3124 0.108 Uiso 1 1 calc R
H26B H 0.6024 0.2508 0.2173 0.108 Uiso 1 1 calc R
H26C H 0.6792 0.2422 0.2879 0.108 Uiso 1 1 calc R
C27 C 0.5234(7) 0.0748(4) 0.3456(7) 0.050(3) Uani 1 1 d .
C28 C 0.4954(8) 0.0600(4) 0.4233(8) 0.071(3) Uani 1 1 d .
H28 H 0.5346 0.0620 0.4711 0.085 Uiso 1 1 calc R
C29 C 0.4107(10) 0.0423(5) 0.4308(10) 0.096(5) Uani 1 1 d .
H29 H 0.3945 0.0310 0.4831 0.116 Uiso 1 1 calc R
C30 C 0.3477(9) 0.0412(5) 0.3601(11) 0.102(5) Uani 1 1 d .
H30 H 0.2899 0.0304 0.3653 0.122 Uiso 1 1 calc R
C31 C 0.3747(8) 0.0564(5) 0.2844(8) 0.084(4) Uani 1 1 d .
H31 H 0.3351 0.0552 0.2367 0.101 Uiso 1 1 calc R
C32 C 0.4617(8) 0.0740(4) 0.2768(7) 0.067(3) Uani 1 1 d .
H32 H 0.4779 0.0853 0.2246 0.081 Uiso 1 1 calc R
C33 C 0.6815(7) 0.0586(4) 0.3905(7) 0.058(3) Uani 1 1 d .
C34 C 0.6928(7) 0.0065(4) 0.3668(7) 0.063(3) Uani 1 1 d .
H34 H 0.6573 -0.0079 0.3223 0.076 Uiso 1 1 calc R
C35 C 0.7588(10) -0.0246(5) 0.4105(9) 0.092(4) Uani 1 1 d .
H35 H 0.7684 -0.0585 0.3902 0.111 Uiso 1 1 calc R
C36 C 0.8071(9) -0.0091(8) 0.4775(9) 0.103(5) Uani 1 1 d .
H36 H 0.8484 -0.0312 0.5060 0.123 Uiso 1 1 calc R
C37 C 0.7923(10) 0.0447(7) 0.5045(9) 0.106(5) Uani 1 1 d .
H37 H 0.8250 0.0574 0.5522 0.127 Uiso 1 1 calc R
C38 C 0.7335(9) 0.0767(5) 0.4637(8) 0.083(4) Uani 1 1 d .
H38 H 0.7264 0.1111 0.4831 0.099 Uiso 1 1 calc R
C39 C 0.4432(6) 0.2133(4) 0.1076(6) 0.055(3) Uani 1 1 d .
H39A H 0.4519 0.2472 0.1356 0.066 Uiso 1 1 calc R
H39B H 0.4478 0.1856 0.1501 0.066 Uiso 1 1 calc R
C40 C 0.3518(6) 0.2114(4) 0.0577(6) 0.041(2) Uani 1 1 d .
C41 C 0.3733(6) 0.2377(4) -0.0224(6) 0.052(3) Uani 1 1 d .
H41A H 0.3759 0.2759 -0.0162 0.062 Uiso 1 1 calc R
H41B H 0.3306 0.2288 -0.0688 0.062 Uiso 1 1 calc R
C42 C 0.4662(6) 0.2139(4) -0.0355(6) 0.050(3) Uani 1 1 d .
H42 H 0.4561 0.1789 -0.0610 0.060 Uiso 1 1 calc R
C43 C 0.5161(6) 0.2464(4) -0.0971(6) 0.056(3) Uani 1 1 d .
H43A H 0.5221 0.2822 -0.0772 0.084 Uiso 1 1 calc R
H43B H 0.4840 0.2461 -0.1516 0.084 Uiso 1 1 calc R
H43C H 0.5736 0.2313 -0.1013 0.084 Uiso 1 1 calc R
C44 C 0.3202(6) 0.1555(4) 0.0396(6) 0.048(3) Uani 1 1 d .
C45 C 0.3688(7) 0.1102(4) 0.0608(6) 0.059(3) Uani 1 1 d .
H45 H 0.4251 0.1134 0.0878 0.071 Uiso 1 1 calc R
C46 C 0.3346(9) 0.0604(5) 0.0423(9) 0.082(4) Uani 1 1 d .
H46 H 0.3680 0.0306 0.0577 0.098 Uiso 1 1 calc R
C47 C 0.2556(12) 0.0545(6) 0.0032(11) 0.115(6) Uani 1 1 d .
H47 H 0.2324 0.0207 -0.0063 0.139 Uiso 1 1 calc R
C48 C 0.2055(9) 0.0999(7) -0.0247(9) 0.103(5) Uani 1 1 d .
H48 H 0.1515 0.0966 -0.0562 0.124 Uiso 1 1 calc R
C49 C 0.2399(7) 0.1483(5) -0.0032(7) 0.063(3) Uani 1 1 d .
H49 H 0.2066 0.1782 -0.0187 0.076 Uiso 1 1 calc R
C50 C 0.2816(6) 0.2399(4) 0.1071(6) 0.043(2) Uani 1 1 d .
C51 C 0.2557(6) 0.2165(4) 0.1818(7) 0.057(3) Uani 1 1 d .
H51 H 0.2798 0.1843 0.2003 0.068 Uiso 1 1 calc R
C52 C 0.1948(7) 0.2414(5) 0.2270(7) 0.065(3) Uani 1 1 d .
H52 H 0.1765 0.2250 0.2750 0.078 Uiso 1 1 calc R
C53 C 0.1616(8) 0.2873(6) 0.2048(7) 0.072(3) Uani 1 1 d .
H53 H 0.1219 0.3039 0.2377 0.087 Uiso 1 1 calc R
C54 C 0.1861(9) 0.3117(5) 0.1309(8) 0.086(4) Uani 1 1 d .
H54 H 0.1606 0.3437 0.1132 0.103 Uiso 1 1 calc R
C55 C 0.2475(7) 0.2882(4) 0.0853(7) 0.067(3) Uani 1 1 d .
H55 H 0.2664 0.3056 0.0384 0.080 Uiso 1 1 calc R

loop_
_atom_site_aniso_label
_atom_site_aniso_U_11
_atom_site_aniso_U_22
_atom_site_aniso_U_33
_atom_site_aniso_U_23
_atom_site_aniso_U_13
_atom_site_aniso_U_12
Lu1 0.0338(2) 0.0428(3) 0.0453(3) -0.0008(3) 0.00859(17) 0.0006(2)
N1 0.033(5) 0.057(6) 0.054(5) 0.003(4) 0.003(4) 0.000(4)
N2 0.036(5) 0.054(6) 0.054(5) -0.002(4) 0.013(4) 0.002(4)
N3 0.043(5) 0.044(5) 0.053(5) -0.010(4) 0.014(4) -0.001(4)
N4 0.030(5) 0.074(6) 0.050(5) -0.003(4) 0.007(4) -0.005(4)
N5 0.043(5) 0.045(5) 0.042(5) -0.005(4) 0.019(4) 0.000(4)
N6 0.028(5) 0.059(5) 0.041(5) 0.006(4) 0.016(4) 0.006(4)
C1 0.070(8) 0.035(7) 0.069(8) 0.009(6) 0.011(6) -0.013(6)
C2 0.087(9) 0.043(7) 0.073(8) 0.015(6) 0.017(7) -0.002(7)
C3 0.037(6) 0.052(7) 0.065(7) 0.010(6) 0.007(5) 0.012(5)
C4 0.069(9) 0.090(9) 0.097(10) 0.012(7) 0.039(8) -0.016(7)
C5 0.084(9) 0.061(8) 0.078(8) 0.024(7) 0.024(7) 0.025(6)
C6 0.030(7) 0.076(8) 0.086(9) -0.004(7) 0.001(6) -0.007(5)
C7 0.043(8) 0.127(12) 0.060(8) 0.001(7) -0.002(6) 0.006(7)
C8 0.035(6) 0.076(8) 0.040(6) -0.002(6) -0.008(5) -0.010(6)
C9 0.038(7) 0.152(13) 0.075(9) -0.008(8) 0.002(6) -0.005(7)
C10 0.068(8) 0.108(10) 0.048(7) 0.003(7) -0.015(6) -0.001(7)
C11 0.033(6) 0.065(7) 0.050(7) 0.003(6) 0.009(5) 0.001(5)
C12 0.047(6) 0.054(7) 0.052(6) -0.011(5) 0.013(5) -0.005(5)
C13 0.052(7) 0.075(8) 0.078(8) -0.034(7) 0.016(6) 0.008(6)
C14 0.049(8) 0.091(9) 0.109(10) 0.015(8) 0.017(7) 0.041(7)
C15 0.094(11) 0.142(13) 0.096(10) -0.004(9) 0.073(9) -0.022(9)
C16 0.078(9) 0.104(10) 0.071(8) -0.024(8) 0.033(7) 0.000(8)
C17 0.040(6) 0.045(6) 0.044(6) -0.010(5) 0.000(5) 0.006(5)
C18 0.057(8) 0.055(7) 0.051(7) -0.011(6) 0.002(6) 0.010(6)
C19 0.063(8) 0.060(8) 0.067(8) -0.011(6) 0.015(7) -0.011(6)
C20 0.060(8) 0.064(8) 0.070(8) -0.020(7) 0.015(7) -0.012(6)
C21 0.058(8) 0.066(8) 0.052(7) -0.026(6) 0.004(6) 0.000(6)
C22 0.057(7) 0.054(7) 0.045(6) 0.000(5) 0.020(5) -0.008(5)
C23 0.038(6) 0.045(7) 0.054(7) 0.007(5) -0.001(5) 0.000(5)
C24 0.067(8) 0.058(8) 0.042(6) -0.006(5) 0.010(6) 0.001(5)
C25 0.084(8) 0.031(6) 0.060(7) -0.002(5) -0.002(6) 0.009(6)
C26 0.068(8) 0.054(8) 0.092(9) -0.005(7) -0.009(7) 0.005(6)
C27 0.062(8) 0.039(6) 0.052(7) 0.004(5) 0.021(6) 0.020(5)
C28 0.056(8) 0.064(8) 0.092(10) 0.018(7) 0.012(7) 0.012(6)
C29 0.083(11) 0.107(11) 0.104(12) 0.048(9) 0.043(10) 0.033(9)
C30 0.065(10) 0.104(11) 0.142(14) 0.068(10) 0.049(10) 0.002(8)
C31 0.049(8) 0.108(11) 0.091(10) 0.009(8) -0.010(7) -0.009(7)
C32 0.070(9) 0.073(8) 0.058(8) 0.010(6) 0.005(7) 0.005(7)
C33 0.055(7) 0.053(8) 0.069(8) 0.008(6) 0.025(6) 0.001(6)
C34 0.070(8) 0.039(7) 0.080(8) 0.001(6) 0.006(7) -0.004(6)
C35 0.119(13) 0.075(10) 0.083(10) 0.018(8) 0.001(9) 0.029(9)
C36 0.068(10) 0.165(17) 0.075(11) 0.024(11) 0.000(8) -0.014(10)
C37 0.122(14) 0.116(13) 0.071(10) 0.012(10) -0.044(9) 0.000(11)
C38 0.097(11) 0.072(9) 0.076(9) 0.006(8) -0.016(8) 0.016(8)
C39 0.039(7) 0.069(8) 0.057(7) 0.004(6) 0.009(5) 0.002(5)
C40 0.036(6) 0.044(6) 0.044(6) 0.010(5) 0.008(5) 0.003(5)
C41 0.041(6) 0.060(7) 0.056(7) 0.001(6) 0.015(5) -0.004(5)
C42 0.044(6) 0.057(7) 0.050(7) 0.000(5) 0.016(5) -0.001(5)
C43 0.044(7) 0.078(8) 0.046(6) 0.012(6) 0.004(5) 0.005(5)
C44 0.030(6) 0.070(9) 0.045(6) -0.020(5) 0.014(5) -0.007(5)
C45 0.061(8) 0.052(8) 0.066(8) -0.009(6) 0.016(6) 0.001(6)
C46 0.072(10) 0.051(9) 0.124(12) -0.010(8) 0.022(9) 0.009(7)
C47 0.103(14) 0.087(12) 0.164(16) -0.041(11) 0.057(13) -0.016(11)
C48 0.059(9) 0.112(13) 0.136(13) -0.044(11) -0.006(9) -0.002(9)
C49 0.030(7) 0.059(8) 0.101(9) -0.020(7) 0.007(6) -0.001(5)
C50 0.026(5) 0.049(7) 0.054(7) -0.011(5) -0.004(5) 0.000(5)
C51 0.042(7) 0.062(8) 0.065(8) 0.003(6) -0.006(6) 0.008(5)
C52 0.055(8) 0.098(10) 0.044(7) -0.020(7) 0.022(6) 0.003(7)
C53 0.053(8) 0.100(11) 0.065(9) -0.010(8) 0.005(6) 0.015(7)
C54 0.101(11) 0.074(9) 0.086(9) 0.011(7) 0.030(8) 0.045(8)
C55 0.071(8) 0.059(8) 0.074(8) 0.007(7) 0.029(7) 0.009(6)

loop_
_atom_type_symbol
_atom_type_description
_atom_type_scat_dispersion_real
_atom_type_scat_dispersion_imag
_atom_type_scat_source
C C 0.0033 0.0016 'International Tables Vol C Tables 4.2.6.8 and 6.1.1.4'
H H 0.0000 0.0000 'International Tables Vol C Tables 4.2.6.8 and 6.1.1.4'
N N 0.0061 0.0033 'International Tables Vol C Tables 4.2.6.8 and 6.1.1.4'
Lu Lu -0.4720 5.8584 'International Tables Vol C Tables 4.2.6.8 and 6.1.1.4'

loop_
_geom_angle_atom_site_label_1
_geom_angle_atom_site_label_2
_geom_angle_atom_site_label_3
_geom_angle
N5 Lu1 N6 98.9(3)
N5 Lu1 N1 131.4(3)
N6 Lu1 N1 87.4(3)
N5 Lu1 C17 133.2(3)
N6 Lu1 C17 116.3(3)
N1 Lu1 C17 82.4(3)
N5 Lu1 C21 135.7(3)
N6 Lu1 C21 88.1(3)
N1 Lu1 C21 92.2(3)
C17 Lu1 C21 30.5(3)
N5 Lu1 C19 87.6(3)
N6 Lu1 C19 112.0(3)
N1 Lu1 C19 134.4(3)
C17 Lu1 C19 52.1(3)
C21 Lu1 C19 50.1(4)
N5 Lu1 N3 90.6(3)
N6 Lu1 N3 151.6(3)
N1 Lu1 N3 66.6(2)
C17 Lu1 N3 73.2(3)
C21 Lu1 N3 103.6(3)
C19 Lu1 N3 95.1(3)
N5 Lu1 C18 101.1(3)
N6 Lu1 C18 135.9(3)
N1 Lu1 C18 107.2(3)
C17 Lu1 C18 32.2(3)
C21 Lu1 C18 50.9(3)
C19 Lu1 C18 31.5(3)
N3 Lu1 C18 66.7(3)
N5 Lu1 C20 105.5(3)
N6 Lu1 C20 84.7(3)
N1 Lu1 C20 123.0(3)
C17 Lu1 C20 52.5(3)
C21 Lu1 C20 31.3(3)
C19 Lu1 C20 30.5(3)
N3 Lu1 C20 118.6(3)
C18 Lu1 C20 52.2(3)
C3 N1 N2 104.9(7)
C3 N1 Lu1 133.5(6)
N2 N1 Lu1 121.4(6)
C1 N2 N1 110.8(8)
C1 N2 C11 126.6(8)
N1 N2 C11 122.1(8)
C8 N3 N4 106.6(8)
C8 N3 Lu1 136.1(6)
N4 N3 Lu1 117.3(6)
C6 N4 N3 110.0(8)
C6 N4 C11 126.8(9)
N3 N4 C11 122.3(8)
C22 N5 C25 104.1(7)
C22 N5 Lu1 126.4(5)
C25 N5 Lu1 129.4(6)
C42 N6 C39 106.7(7)
C42 N6 Lu1 128.7(5)
C39 N6 Lu1 123.5(6)
C4 C1 N2 121.8(10)
C4 C1 C2 129.3(10)
N2 C1 C2 108.7(9)
C1 C2 C3 104.7(9)
N1 C3 C5 123.1(9)
N1 C3 C2 110.9(9)
C5 C3 C2 125.6(10)
N4 C6 C7 106.9(9)
N4 C6 C9 125.4(11)
C7 C6 C9 127.7(10)
C6 C7 C8 106.6(10)
N3 C8 C7 109.9(9)
N3 C8 C10 121.9(9)
C7 C8 C10 128.2(10)
N4 C11 N2 107.2(8)
N4 C11 C12 119.5(8)
N2 C11 C12 114.2(8)
C11 C12 C17 114.0(7)
C11 C12 C13 114.4(8)
C17 C12 C13 113.9(8)
C14 C13 C12 113.6(9)
C14 C13 C16 107.3(10)
C12 C13 C16 107.3(8)
C14 C13 C15 112.1(10)
C12 C13 C15 109.6(9)
C16 C13 C15 106.6(10)
C21 C17 C18 106.1(9)
C21 C17 C12 125.2(10)
C18 C17 C12 128.5(9)
C21 C17 Lu1 75.3(5)
C18 C17 Lu1 74.9(5)
C12 C17 Lu1 119.1(6)
C19 C18 C17 105.9(10)
C19 C18 Lu1 74.3(6)
C17 C18 Lu1 73.0(5)
C20 C19 C18 111.5(11)
C20 C19 Lu1 77.1(6)
C18 C19 Lu1 74.1(6)
C19 C20 C21 103.3(10)
C19 C20 Lu1 72.4(6)
C21 C20 Lu1 71.6(6)
C17 C21 C20 113.2(10)
C17 C21 Lu1 74.2(6)
C20 C21 Lu1 77.1(6)
N5 C22 C23 110.2(7)
C24 C23 C27 109.8(8)
C24 C23 C33 116.0(9)
C27 C23 C33 108.8(8)
C24 C23 C22 100.3(7)
C27 C23 C22 112.4(8)
C33 C23 C22 109.3(8)
C25 C24 C23 104.0(8)
C26 C25 C24 114.8(9)
C26 C25 N5 112.1(8)
C24 C25 N5 107.4(8)
C28 C27 C32 117.6(10)
C28 C27 C23 120.8(10)
C32 C27 C23 121.5(9)
C29 C28 C27 121.3(12)
C28 C29 C30 120.9(12)
C31 C30 C29 117.7(12)
C30 C31 C32 121.2(13)
C27 C32 C31 121.2(11)
C34 C33 C38 117.1(11)
C34 C33 C23 120.3(11)
C38 C33 C23 122.6(10)
C33 C34 C35 119.6(12)
C36 C35 C34 124.5(14)
C35 C36 C37 115.6(15)
C38 C37 C36 122.6(14)
C37 C38 C33 120.4(13)
N6 C39 C40 107.4(8)
C41 C40 C39 100.1(7)
C41 C40 C50 115.4(8)
C39 C40 C50 110.6(8)
C41 C40 C44 109.9(8)
C39 C40 C44 112.7(8)
C50 C40 C44 108.0(7)
C40 C41 C42 101.7(8)
N6 C42 C43 116.8(8)
N6 C42 C41 106.9(7)
C43 C42 C41 112.3(8)
C45 C44 C49 116.8(10)
C45 C44 C40 124.6(9)
C49 C44 C40 118.6(10)
C44 C45 C46 121.0(11)
C47 C46 C45 121.1(13)
C46 C47 C48 120.0(14)
C49 C48 C47 117.3(13)
C48 C49 C44 123.7(12)
C55 C50 C51 117.6(9)
C55 C50 C40 123.5(9)
C51 C50 C40 118.7(9)
C52 C51 C50 119.7(10)
C53 C52 C51 122.1(11)
C52 C53 C54 119.7(11)
C53 C54 C55 119.5(11)
C50 C55 C54 121.3(10)

loop_
_geom_bond_atom_site_label_1
_geom_bond_atom_site_label_2
_geom_bond_distance
Lu1 N5 2.167(7)
Lu1 N6 2.193(7)
Lu1 N1 2.485(8)
Lu1 C17 2.596(9)
Lu1 C21 2.610(9)
Lu1 C19 2.623(10)
Lu1 N3 2.710(8)
Lu1 C18 2.621(9)
Lu1 C20 2.682(10)
N1 C3 1.316(11)
N1 N2 1.390(9)
N2 C1 1.332(11)
N2 C11 1.478(11)
N3 C8 1.315(11)
N3 N4 1.367(10)
N4 C6 1.350(12)
N4 C11 1.459(12)
N5 C22 1.471(11)
N5 C25 1.489(11)
N6 C42 1.440(11)
N6 C39 1.464(10)
C1 C4 1.518(14)
C1 C2 1.353(14)
C2 C3 1.425(13)
C3 C5 1.461(12)
C6 C7 1.363(14)
C6 C9 1.528(14)
C7 C8 1.390(13)
C8 C10 1.465(13)
C11 C12 1.534(13)
C12 C17 1.516(12)
C12 C13 1.542(12)
C13 C14 1.535(15)
C13 C16 1.575(15)
C13 C15 1.558(15)
C17 C21 1.368(13)
C17 C18 1.445(13)
C18 C19 1.426(13)
C19 C20 1.396(14)
C20 C21 1.428(13)
C22 C23 1.521(12)
C23 C24 1.524(12)
C23 C27 1.527(13)
C23 C33 1.530(14)
C24 C25 1.472(13)
C25 C26 1.540(13)
C27 C28 1.390(13)
C27 C32 1.384(14)
C28 C29 1.376(16)
C29 C30 1.418(18)
C30 C31 1.358(16)
C31 C32 1.409(15)
C33 C34 1.382(13)
C33 C38 1.429(15)
C34 C35 1.413(15)
C35 C36 1.304(17)
C36 C37 1.448(19)
C37 C38 1.335(16)
C39 C40 1.545(12)
C40 C41 1.497(12)
C40 C50 1.551(12)
C40 C44 1.512(13)
C41 C42 1.564(12)
C42 C43 1.525(12)
C44 C45 1.388(13)
C44 C49 1.362(13)
C45 C46 1.384(14)
C46 C47 1.316(18)
C47 C48 1.429(19)
C48 C49 1.362(15)
C50 C55 1.361(13)
C50 C51 1.412(13)
C51 C52 1.369(13)
C52 C53 1.303(14)
C53 C54 1.404(15)
C54 C55 1.362(14)

loop_
_platon_squeeze_void_nr
_platon_squeeze_void_average_x
_platon_squeeze_void_average_y
_platon_squeeze_void_average_z
_platon_squeeze_void_volume
_platon_squeeze_void_count_electrons
_platon_squeeze_void_content
1 -0.500 0.500 0.108 961 275 ' '
2 0.000 0.000 0.048 961 274 ' '
